data_7124358
loop_
_publ_author_name
'Mondal, Mukulesh'
'Panda, Manashi'
'Davis, Nicholas'
'McKee, Vickie'
'Kerrigan, Nessan Joseph'

_publ_section_title
;
 Asymmetric Synthesis of Cyclopentanones through Dual Lewis Acid-Catalysed
 [3 + 2]-Cycloaddition of Donor-Acceptor Cyclopropanes with Ketenes
;
_journal_name_full 'Chemical Communications'
_journal_paper_doi 10.1039/C9CC07477E
_journal_year 2019
_chemical_absolute_configuration ad
_chemical_formula_moiety 'C23 H24 O5'
_chemical_formula_sum 'C23 H24 O5'
_chemical_formula_weight 380.42
_space_group_crystal_system orthorhombic
_space_group_IT_number 19
_space_group_name_Hall 'P 2ac 2ab'
_space_group_name_H-M_alt 'P 21 21 21'
_symmetry_space_group_name_Hall 'P 2ac 2ab'
_symmetry_space_group_name_H-M 'P 21 21 21'
_atom_sites_solution_hydrogens geom
_atom_sites_solution_primary dual
_atom_sites_solution_secondary difmap
_audit_creation_date 2019-01-31
_audit_creation_method
;
Olex2 1.2
(compiled 2018.05.29 svn.r3508 for OlexSys, GUI svn.r5506)
;
_audit_update_record
;
2019-02-05 deposited with the CCDC.    2019-10-21 downloaded from the CCDC.
;
_cell_angle_alpha 90
_cell_angle_beta 90
_cell_angle_gamma 90
_cell_formula_units_Z 4
_cell_length_a 6.80314(4)
_cell_length_b 12.83574(7)
_cell_length_c 22.67729(12)
_cell_measurement_reflns_used 34239
_cell_measurement_temperature 100.0(3)
_cell_measurement_theta_max 74.4570
_cell_measurement_theta_min 3.8850
_cell_volume 1980.257(19)
_computing_cell_refinement 'CrysAlisPro 1.171.40.21a (Rigaku OD, 2018)'
_computing_data_collection 'CrysAlisPro 1.171.40.21a (Rigaku OD, 2018)'
_computing_data_reduction 'CrysAlisPro 1.171.40.21a (Rigaku OD, 2018)'
_computing_molecular_graphics 'Mercury (Macrae at al., 2008)'
_computing_publication_material 'Olex2 (Dolomanov et al. 2009), PublCIF (Westrip, 2010)'
_computing_structure_refinement 'SHELXL-2018/3 (Sheldrick, 2015a)'
_computing_structure_solution 'SHELXT (Sheldrick 2015)'
_diffrn_ambient_environment N~2~
_diffrn_ambient_temperature 100.0(3)
_diffrn_detector 'CCD plate'
_diffrn_detector_area_resol_mean 5.2923
_diffrn_detector_type AtlasS2
_diffrn_measured_fraction_theta_full 1.000
_diffrn_measured_fraction_theta_max 0.997
_diffrn_measurement_details
;
List of Runs (angles in degrees, time in seconds):

  # Type    Start    End  Width  t~exp~   \w     \q     \k     \f   Frames
#--------------------------------------------------------------------------
  1  \w      6.00  31.00   1.00    0.50    --   38.00  90.00  26.87   25
  2  \w      9.00  34.00   1.00    0.50    --   42.00  92.00 115.26   25
  3  \w     13.00  38.00   1.00    0.50    --   46.00  92.00-127.95   25
  4  \w     34.00  65.00   1.00    0.50    --   48.91  38.00  30.00   31
  5  \w    -92.00  -9.00   1.00    0.50    --  -49.16 125.00-180.00   83
  6  \w    -60.00 -28.00   1.00    0.50    --  -49.16 -57.00 -90.00   32
  7  \w   -104.00 -29.00   1.00    0.50    --  -49.16 -19.00  90.00   75
  8  \w    -49.00 -23.00   1.00    0.50    --  -49.16 -77.00  30.00   26
  9  \w    -75.00 -31.00   1.00    0.50    --  -49.16 -48.00 -13.59   44
 10  \w   -115.00 -62.00   1.00    0.50    --  -49.16 -57.00 -90.00   53
 11  \w   -110.00 -30.00   1.00    0.50    --  -49.16 -51.00 176.93   80
 12  \w    -98.00 -55.00   1.00    0.50    --  -49.16 -77.00  30.00   43
 13  \w     19.00  44.00   1.00    0.50    --   50.00  89.00  20.20   25
 14  \w     19.00  44.00   1.00    0.50    --   50.00  90.00 129.59   25
 15  \w     18.00  43.00   1.00    0.50    --   50.00  91.00 -84.76   25
 16  \w     29.00  55.00   1.00    0.50    --   58.00  82.00 -40.71   26
 17  \w     35.00  61.00   1.00    0.50    --   62.00  78.00 -10.83   26
 18  \w     33.00  60.00   1.00    0.50    --   62.00  82.00-148.42   27
 19  \w     95.00 122.00   1.00    0.50    --   62.00  82.00-148.42   27
 20  \w     37.00  63.00   1.00    0.50    --   66.00  82.00  14.81   26
 21  \w     40.00  67.00   1.00    0.50    --   66.00  76.00-118.93   27
 22  \w    -63.00 -37.00   1.00    0.77    --  -66.00 -82.00-104.36   26
 23  \w    110.00 135.00   1.00    0.50    --   66.00  76.00-118.93   25
 24  \w     38.00  95.00   1.00    0.50    --   66.00  79.00  76.48   57
 25  \w     39.00  64.00   1.00    0.50    --   66.00  79.00 151.78   25
 26  \w     40.00  67.00   1.00    0.50    --   66.00  76.00  48.07   27
 27  \w    110.00 140.00   1.00    0.50    --   70.00  83.00 161.96   30
 28  \w     42.00  67.00   1.00    0.50    --   70.00  83.00 161.96   25
 29  \w     46.00  72.00   1.00    0.50    --   74.00  81.00-105.98   26
 30  \w    -72.00 -46.00   1.00    0.77    --  -74.00 -81.00 -99.09   26
 31  \w    -76.00 -50.00   1.00    0.77    --  -78.00 -81.00-167.38   26
 32  \w    -91.00 -22.00   1.00    0.77    --  -82.50 125.00  60.00   69
 33  \w    -81.00 -55.00   1.00    0.77    --  -82.50 -77.00   0.00   26
 34  \w    -82.00 -56.00   1.00    0.77    --  -82.50 -75.00-146.03   26
 35  \w   -105.00 -56.00   1.00    0.77    --  -82.50 -76.00  81.77   49
 36  \w    -82.00 -56.00   1.00    0.77    --  -82.50 -75.00  23.13   26
 37  \w    -81.00 -55.00   1.00    0.77    --  -82.50 -78.00-107.87   26
 38  \w    -83.00 -56.00   1.00    0.77    --  -82.50 -79.00  -9.71   27
 39  \w    -79.00 -54.00   1.00    0.77    --  -82.50 -80.00  54.40   25
 40  \w    -84.00 -57.00   1.00    0.77    --  -82.50 -72.00 127.57   27
 41  \w    -83.00 -57.00   1.00    0.77    --  -82.50 -72.00  92.79   26
 42  \w    -87.00 -55.00   1.00    0.77    --  -82.50 -78.00 116.22   32
 43  \w    -81.00 -55.00   1.00    0.77    --  -82.50 -77.00 -30.00   26
 44  \w    -82.00 -56.00   1.00    0.77    --  -82.50 -76.00 -70.97   26
 45  \w    -85.00 -58.00   1.00    0.77    --  -82.50 -69.00 -57.18   27
 46  \w    -82.00 -56.00   1.00    0.77    --  -82.50 -76.00 157.48   26
 47  \w     37.00 118.00   1.00    0.77    --  100.40-125.00  60.00   81
 48  \w     81.00 125.00   1.00    0.77    --  100.40  77.00 120.00   44
 49  \w     74.00 147.00   1.00    0.77    --  100.40  77.00 -90.00   73
 50  \w     73.00 159.00   1.00    0.77    --  100.40  77.00-180.00   86
 51  \w     98.00 164.00   1.00    0.77    --  100.40 125.00 -90.00   66
 52  \w     30.00  97.00   1.00    0.77    --  100.40 -94.00 -60.00   67
 53  \w     37.00  62.00   1.00    0.77    --  100.40 -61.00 150.00   25
 54  \w     74.00 149.00   1.00    0.77    --  100.40  77.00  60.00   75
 55  \w     75.00 156.00   1.00    0.77    --  100.40  77.00   0.00   81
 56  \w     33.00  59.00   1.00    0.77    --  100.40 -61.00 -30.00   26
 57  \w     73.00 142.00   1.00    0.77    --  100.40  77.00-150.00   69
 58  \w     38.00  91.00   1.00    0.77    --  100.40 -94.00-120.00   53
 59  \w     79.00 156.00   1.00    0.77    --  100.40  61.00 -30.00   77
 60  \w     28.00 108.00   1.00    0.77    --  100.40 -94.00  90.00   80
 61  \w    131.00 159.00   1.00    0.77    --  100.40  77.00 120.00   28
 62  \w     75.00 142.00   1.00    0.77    --  100.40  77.00 150.00   67
 63  \w     36.00  61.00   1.00    0.77    --  100.40 -61.00  90.00   25
 64  \w     73.00 166.00   1.00    0.77    --  100.40  77.00  90.00   93
 65  \w     35.00  61.00   1.00    0.77    --  100.40 -61.00  30.00   26
 66  \w     77.00 151.00   1.00    0.77    --  100.40  77.00-120.00   74
 67  \w     75.00 167.00   1.00    0.77    --  100.40  77.00  30.00   92
 68  \w     36.00 117.00   1.00    0.77    --  100.40-125.00-120.00   81
;
_diffrn_measurement_device 'four-circle diffractometer'
_diffrn_measurement_device_type 'XtaLAB Synergy, Dualflex, AtlasS2'
_diffrn_measurement_method '\w scans'
_diffrn_orient_matrix_type 'CrysAlisPro convention (1999,Acta A55,543-557)'
_diffrn_orient_matrix_UB_11 0.1918661000
_diffrn_orient_matrix_UB_12 0.0133801000
_diffrn_orient_matrix_UB_13 -0.0352748000
_diffrn_orient_matrix_UB_21 -0.0505418000
_diffrn_orient_matrix_UB_22 0.1154347000
_diffrn_orient_matrix_UB_23 -0.0106859000
_diffrn_orient_matrix_UB_31 0.1091302000
_diffrn_orient_matrix_UB_32 0.0299586000
_diffrn_orient_matrix_UB_33 0.0570777000
_diffrn_radiation_monochromator mirror
_diffrn_radiation_probe x-ray
_diffrn_radiation_type CuK\a
_diffrn_radiation_wavelength 1.54184
_diffrn_reflns_av_R_equivalents 0.0278
_diffrn_reflns_av_unetI/netI 0.0111
_diffrn_reflns_Laue_measured_fraction_full 1.000
_diffrn_reflns_Laue_measured_fraction_max 0.997
_diffrn_reflns_limit_h_max 8
_diffrn_reflns_limit_h_min -8
_diffrn_reflns_limit_k_max 15
_diffrn_reflns_limit_k_min -16
_diffrn_reflns_limit_l_max 28
_diffrn_reflns_limit_l_min -28
_diffrn_reflns_number 47572
_diffrn_reflns_point_group_measured_fraction_full 1.000
_diffrn_reflns_point_group_measured_fraction_max 0.994
_diffrn_reflns_theta_full 67.684
_diffrn_reflns_theta_max 74.643
_diffrn_reflns_theta_min 3.899
_diffrn_source 'micro-focus sealed X-ray tube'
_diffrn_source_type 'PhotonJet (Cu) X-ray Source'
_exptl_absorpt_coefficient_mu 0.728
_exptl_absorpt_correction_T_max 1.000
_exptl_absorpt_correction_T_min 0.598
_exptl_absorpt_correction_type gaussian
_exptl_absorpt_process_details
;
CrysAlisPro 1.171.40.21a (Rigaku Oxford Diffraction, 2018)
Numerical absorption correction based on gaussian integration over
            a multifaceted crystal model
Empirical absorption correction using spherical harmonics,
 implemented in SCALE3 ABSPACK scaling algorithm.
;
_exptl_crystal_colour colourless
_exptl_crystal_density_diffrn 1.276
_exptl_crystal_description tablet
_exptl_crystal_F_000 808
_exptl_crystal_size_max 0.222
_exptl_crystal_size_mid 0.203
_exptl_crystal_size_min 0.061
_refine_diff_density_max 0.154
_refine_diff_density_min -0.159
_refine_diff_density_rms 0.035
_refine_ls_abs_structure_details
;
 Flack x determined using 1667 quotients [(I+)-(I-)]/[(I+)+(I-)]
 (Parsons, Flack and Wagner, Acta Cryst. B69 (2013) 249-259).
;
_refine_ls_abs_structure_Flack 0.00(3)
_refine_ls_extinction_method none
_refine_ls_goodness_of_fit_ref 1.029
_refine_ls_hydrogen_treatment constr
_refine_ls_matrix_type full
_refine_ls_number_parameters 257
_refine_ls_number_reflns 4043
_refine_ls_number_restraints 0
_refine_ls_restrained_S_all 1.029
_refine_ls_R_factor_all 0.0251
_refine_ls_R_factor_gt 0.0245
_refine_ls_shift/su_max 0.000
_refine_ls_shift/su_mean 0.000
_refine_ls_structure_factor_coef Fsqd
_refine_ls_weighting_details 'w=1/[\s^2^(Fo^2^)+(0.0369P)^2^+0.3681P] where P=(Fo^2^+2Fc^2^)/3'
_refine_ls_weighting_scheme calc
_refine_ls_wR_factor_gt 0.0636
_refine_ls_wR_factor_ref 0.0640
_reflns_Friedel_coverage 0.726
_reflns_Friedel_fraction_full 1.000
_reflns_Friedel_fraction_max 0.989
_reflns_number_gt 3972
_reflns_number_total 4043
_reflns_threshold_expression 'I > 2\s(I)'
_cod_data_source_file c9cc07477e3.cif
_cod_data_source_block MM-XIV-8-F2(exp_402)
_cod_original_cell_volume 1980.257(18)
_cod_database_code 7124358
_shelx_shelxl_version_number 2018/3
_chemical_oxdiff_formula C23H23O5
_shelx_space_group_comment
;
The symmetry employed for this shelxl refinement is uniquely defined
by the following loop, which should always be used as a source of
symmetry information in preference to the above space-group names.
They are only intended as comments.
;
_reflns_odcompleteness_completeness 99.95
_reflns_odcompleteness_iscentric 1
_reflns_odcompleteness_theta 66.97
_olex2_refinement_description
;
1. Fixed Uiso
 At 1.2 times of:
  All C(H) groups, All C(H,H) groups
 At 1.5 times of:
  All C(H,H,H) groups
2.a Ternary CH refined with riding coordinates:
 C8(H8)
2.b Secondary CH2 refined with riding coordinates:
 C7(H7A,H7B)
2.c Aromatic/amide H refined with riding coordinates:
 C10(H10), C11(H11), C12(H12), C13(H13), C14(H14), C18(H18), C19(H19),
 C22(H22), C23(H23)
2.d Idealised Me refined as rotating group:
 C4(H4A,H4B,H4C), C16(H16A,H16B,H16C), C21(H21A,H21B,H21C), C6(H6A,H6B,H6C)
;
_olex2_submission_special_instructions 'No special instructions were received'
_oxdiff_exptl_absorpt_empirical_details
;
Empirical correction (ABSPACK) includes:
- Absorption correction using spherical harmonics
- Frame scaling
- Detector area scaling
;
_oxdiff_exptl_absorpt_empirical_full_max 1.186
_oxdiff_exptl_absorpt_empirical_full_min 0.837

loop_
_space_group_symop_operation_xyz
'x, y, z'
'-x+1/2, -y, z+1/2'
'-x, y+1/2, -z+1/2'
'x+1/2, -y+1/2, -z'

loop_
_atom_site_label
_atom_site_type_symbol
_atom_site_fract_x
_atom_site_fract_y
_atom_site_fract_z
_atom_site_U_iso_or_equiv
_atom_site_adp_type
_atom_site_occupancy
_atom_site_site_symmetry_order
_atom_site_calc_flag
_atom_site_refinement_flags_posn
O1 O 0.85486(16) 0.49708(9) 0.26077(5) 0.0252(2) Uani 1 1 d .
C1 C 0.7045(2) 0.45478(11) 0.27496(6) 0.0170(3) Uani 1 1 d .
O2 O 0.71541(17) 0.38944(8) 0.13565(4) 0.0248(2) Uani 1 1 d .
C2 C 0.5541(2) 0.40853(11) 0.22992(6) 0.0154(3) Uani 1 1 d .
O3 O 0.74538(16) 0.26387(8) 0.20454(4) 0.0219(2) Uani 1 1 d .
C3 C 0.6762(2) 0.35373(11) 0.18320(6) 0.0177(3) Uani 1 1 d .
C4 C 0.8852(3) 0.20910(14) 0.16779(8) 0.0323(4) Uani 1 1 d .
H4A H 0.818081 0.181935 0.132775 0.048 Uiso 1 1 calc GR
H4B H 0.942533 0.151170 0.190072 0.048 Uiso 1 1 calc GR
H4C H 0.989630 0.257086 0.155626 0.048 Uiso 1 1 calc GR
O4 O 0.45360(18) 0.58744(8) 0.21375(5) 0.0267(3) Uani 1 1 d .
C10 C 0.2925(2) 0.23953(11) 0.38186(6) 0.0186(3) Uani 1 1 d .
H10 H 0.341655 0.197225 0.350817 0.022 Uiso 1 1 calc R
C11 C 0.1965(2) 0.19337(12) 0.42954(6) 0.0219(3) Uani 1 1 d .
H11 H 0.180262 0.119880 0.430632 0.026 Uiso 1 1 calc R
C12 C 0.1245(2) 0.25391(13) 0.47535(6) 0.0228(3) Uani 1 1 d .
H12 H 0.058364 0.222279 0.507612 0.027 Uiso 1 1 calc R
C13 C 0.1499(2) 0.36124(13) 0.47362(6) 0.0220(3) Uani 1 1 d .
H13 H 0.102080 0.403194 0.505010 0.026 Uiso 1 1 calc R
C14 C 0.2452(2) 0.40750(11) 0.42606(6) 0.0187(3) Uani 1 1 d .
H14 H 0.261757 0.480978 0.425321 0.022 Uiso 1 1 calc R
C15 C 0.6371(2) 0.42966(10) 0.33789(6) 0.0150(3) Uani 1 1 d .
C16 C 0.7581(2) 0.33290(11) 0.35574(6) 0.0182(3) Uani 1 1 d .
H16A H 0.745215 0.279181 0.325278 0.027 Uiso 1 1 calc GR
H16B H 0.709203 0.305757 0.393375 0.027 Uiso 1 1 calc GR
H16C H 0.896726 0.352343 0.359909 0.027 Uiso 1 1 calc GR
C17 C 0.6664(2) 0.52145(10) 0.37916(6) 0.0157(3) Uani 1 1 d .
C18 C 0.6298(2) 0.62243(11) 0.35923(6) 0.0188(3) Uani 1 1 d .
H18 H 0.587521 0.633035 0.319763 0.023 Uiso 1 1 calc R
C19 C 0.6541(2) 0.70744(11) 0.39612(7) 0.0203(3) Uani 1 1 d .
H19 H 0.630302 0.775522 0.381329 0.024 Uiso 1 1 calc R
C20 C 0.7131(2) 0.69483(11) 0.45466(6) 0.0203(3) Uani 1 1 d .
C21 C 0.7399(3) 0.78854(12) 0.49397(8) 0.0293(4) Uani 1 1 d .
H21A H 0.848887 0.831061 0.479174 0.044 Uiso 1 1 calc GR
H21B H 0.769187 0.765423 0.534202 0.044 Uiso 1 1 calc GR
H21C H 0.618954 0.830035 0.494060 0.044 Uiso 1 1 calc GR
C22 C 0.7452(2) 0.59416(12) 0.47493(6) 0.0217(3) Uani 1 1 d .
H22 H 0.782436 0.583491 0.514852 0.026 Uiso 1 1 calc R
C23 C 0.7237(2) 0.50849(11) 0.43769(6) 0.0188(3) Uani 1 1 d .
H23 H 0.748493 0.440445 0.452404 0.023 Uiso 1 1 calc R
C5 C 0.4360(2) 0.49672(11) 0.20186(6) 0.0176(3) Uani 1 1 d .
O5 O 0.30332(16) 0.45851(8) 0.16464(5) 0.0243(2) Uani 1 1 d .
C6 C 0.1708(3) 0.53361(13) 0.13804(8) 0.0282(3) Uani 1 1 d .
H6A H 0.247138 0.585533 0.116136 0.042 Uiso 1 1 calc GR
H6B H 0.094647 0.568394 0.168987 0.042 Uiso 1 1 calc GR
H6C H 0.081183 0.497634 0.111025 0.042 Uiso 1 1 calc GR
C8 C 0.41578(19) 0.40151(10) 0.32803(6) 0.0144(3) Uani 1 1 d .
H8 H 0.344012 0.468456 0.321320 0.017 Uiso 1 1 calc R
C7 C 0.4163(2) 0.34219(11) 0.26891(6) 0.0156(3) Uani 1 1 d .
H7A H 0.282476 0.338548 0.251868 0.019 Uiso 1 1 calc R
H7B H 0.467987 0.270625 0.273841 0.019 Uiso 1 1 calc R
C9 C 0.3169(2) 0.34757(11) 0.37945(6) 0.0153(3) Uani 1 1 d .

loop_
_atom_site_aniso_label
_atom_site_aniso_U_11
_atom_site_aniso_U_22
_atom_site_aniso_U_33
_atom_site_aniso_U_23
_atom_site_aniso_U_13
_atom_site_aniso_U_12
O1 0.0223(6) 0.0321(6) 0.0212(5) -0.0028(5) 0.0045(4) -0.0119(5)
C1 0.0174(6) 0.0164(6) 0.0172(6) -0.0004(5) 0.0009(5) -0.0016(6)
O2 0.0284(6) 0.0292(5) 0.0167(5) 0.0007(4) 0.0047(4) 0.0000(5)
C2 0.0170(6) 0.0146(6) 0.0146(6) -0.0001(5) 0.0008(5) -0.0019(5)
O3 0.0231(5) 0.0219(5) 0.0206(5) -0.0008(4) 0.0029(4) 0.0056(4)
C3 0.0167(6) 0.0195(6) 0.0169(6) -0.0019(5) -0.0004(5) -0.0023(5)
C4 0.0317(9) 0.0353(9) 0.0298(8) -0.0026(7) 0.0074(7) 0.0144(8)
O4 0.0414(7) 0.0144(5) 0.0244(5) 0.0012(4) -0.0052(5) -0.0019(5)
C10 0.0169(6) 0.0200(6) 0.0188(6) 0.0021(5) -0.0011(5) -0.0009(6)
C11 0.0178(7) 0.0241(7) 0.0237(7) 0.0073(6) -0.0037(6) -0.0052(6)
C12 0.0138(6) 0.0375(8) 0.0173(6) 0.0103(6) -0.0011(5) -0.0024(6)
C13 0.0146(7) 0.0354(8) 0.0159(7) 0.0007(6) 0.0000(5) 0.0030(6)
C14 0.0152(6) 0.0220(7) 0.0190(7) 0.0009(5) -0.0019(5) 0.0009(6)
C15 0.0128(6) 0.0172(6) 0.0150(6) 0.0010(5) -0.0006(5) -0.0019(5)
C16 0.0150(6) 0.0186(6) 0.0210(6) -0.0005(5) -0.0015(5) 0.0011(5)
C17 0.0120(6) 0.0180(7) 0.0172(6) -0.0012(5) 0.0011(5) -0.0018(5)
C18 0.0188(7) 0.0203(7) 0.0172(6) 0.0012(5) -0.0025(5) -0.0006(6)
C19 0.0172(7) 0.0176(7) 0.0262(7) -0.0008(6) -0.0007(6) 0.0006(5)
C20 0.0123(7) 0.0235(7) 0.0249(7) -0.0072(6) 0.0003(6) -0.0010(5)
C21 0.0239(7) 0.0293(8) 0.0347(8) -0.0135(7) -0.0045(7) 0.0009(7)
C22 0.0199(7) 0.0290(7) 0.0162(6) -0.0025(5) -0.0027(6) -0.0010(6)
C23 0.0177(7) 0.0200(6) 0.0187(6) 0.0013(5) -0.0014(5) -0.0013(5)
C5 0.0214(7) 0.0176(6) 0.0138(6) 0.0009(5) 0.0032(5) -0.0022(6)
O5 0.0260(5) 0.0176(5) 0.0293(5) 0.0001(4) -0.0098(5) 0.0019(5)
C6 0.0287(8) 0.0251(7) 0.0307(8) 0.0063(6) -0.0076(7) 0.0046(7)
C8 0.0128(6) 0.0146(6) 0.0157(6) 0.0009(5) -0.0003(5) -0.0001(5)
C7 0.0161(6) 0.0156(6) 0.0150(6) 0.0011(5) -0.0001(5) -0.0026(5)
C9 0.0109(6) 0.0195(6) 0.0154(6) 0.0020(5) -0.0017(5) -0.0003(5)

loop_
_atom_type_symbol
_atom_type_description
_atom_type_scat_dispersion_real
_atom_type_scat_dispersion_imag
_atom_type_scat_source
C C 0.0181 0.0091 'International Tables Vol C Tables 4.2.6.8 and 6.1.1.4'
H H 0.0000 0.0000 'International Tables Vol C Tables 4.2.6.8 and 6.1.1.4'
O O 0.0492 0.0322 'International Tables Vol C Tables 4.2.6.8 and 6.1.1.4'

loop_
_exptl_crystal_face_index_h
_exptl_crystal_face_index_k
_exptl_crystal_face_index_l
_exptl_crystal_face_perp_dist
0 -2 1 0.0273
1 0 1 0.1525
0 0 1 0.0718
0 0 -1 0.1102
1 0 -2 0.0957
-1 0 0 0.0784
0 8 -3 0.0285
-1 0 -1 0.0877
-1 7 -7 0.0394

loop_
_geom_angle_atom_site_label_1
_geom_angle_atom_site_label_2
_geom_angle_atom_site_label_3
_geom_angle
O1 C1 C2 123.63(13)
O1 C1 C15 126.76(13)
C15 C1 C2 109.44(11)
C3 C2 C1 105.87(11)
C3 C2 C5 109.90(11)
C3 C2 C7 118.42(11)
C5 C2 C1 109.59(11)
C5 C2 C7 109.16(11)
C7 C2 C1 103.45(10)
C3 O3 C4 116.24(12)
O2 C3 C2 124.79(13)
O2 C3 O3 125.18(14)
O3 C3 C2 109.85(11)
C11 C10 C9 120.48(13)
C12 C11 C10 120.52(14)
C11 C12 C13 119.39(13)
C12 C13 C14 120.21(14)
C13 C14 C9 120.98(13)
C1 C15 C16 104.71(11)
C1 C15 C8 101.73(11)
C16 C15 C8 111.39(11)
C17 C15 C1 111.81(11)
C17 C15 C16 113.12(11)
C17 C15 C8 113.19(11)
C18 C17 C15 119.87(12)
C23 C17 C15 122.11(12)
C23 C17 C18 117.99(13)
C19 C18 C17 121.01(13)
C18 C19 C20 121.15(13)
C19 C20 C21 120.28(14)
C22 C20 C19 117.89(13)
C22 C20 C21 121.84(14)
C20 C22 C23 121.13(13)
C17 C23 C22 120.81(13)
O4 C5 C2 124.94(14)
O4 C5 O5 124.59(14)
O5 C5 C2 110.37(11)
C5 O5 C6 116.14(12)
C7 C8 C15 103.66(11)
C9 C8 C15 115.05(11)
C9 C8 C7 116.42(11)
C8 C7 C2 103.11(10)
C10 C9 C8 122.45(12)
C14 C9 C10 118.42(12)
C14 C9 C8 119.13(12)

loop_
_geom_bond_atom_site_label_1
_geom_bond_atom_site_label_2
_geom_bond_distance
O1 C1 1.2021(18)
C1 C2 1.5630(19)
C1 C15 1.5330(19)
O2 C3 1.2016(18)
C2 C3 1.5192(19)
C2 C5 1.5269(19)
C2 C7 1.5445(18)
O3 C3 1.3365(17)
O3 C4 1.4469(18)
O4 C5 1.2012(18)
C10 C11 1.395(2)
C10 C9 1.3977(19)
C11 C12 1.387(2)
C12 C13 1.389(2)
C13 C14 1.391(2)
C14 C9 1.395(2)
C15 C16 1.5440(19)
C15 C17 1.5178(18)
C15 C8 1.5647(18)
C17 C18 1.3951(19)
C17 C23 1.3934(19)
C18 C19 1.385(2)
C19 C20 1.396(2)
C20 C21 1.508(2)
C20 C22 1.389(2)
C22 C23 1.394(2)
C5 O5 1.3296(18)
O5 C6 1.4512(18)
C8 C7 1.5418(18)
C8 C9 1.5140(18)

loop_
_exptl_oxdiff_crystal_face_indexfrac_h
_exptl_oxdiff_crystal_face_indexfrac_k
_exptl_oxdiff_crystal_face_indexfrac_l
_exptl_oxdiff_crystal_face_x
_exptl_oxdiff_crystal_face_y
_exptl_oxdiff_crystal_face_z
0.0000 -2.0000 1.0000 -0.0620 -0.2416 -0.0028
1.0000 0.0000 1.0000 0.1566 -0.0612 0.1662
0.0000 0.0000 1.0000 -0.0353 -0.0107 0.0571
-0.0000 -0.0000 -1.0000 0.0353 0.0107 -0.0571
1.0000 0.0000 -2.0000 0.2624 -0.0292 -0.0050
-1.0000 -0.0000 -0.0000 -0.1919 0.0505 -0.1091
-0.0000 8.0000 -2.9999 0.2129 0.9555 0.0684
-1.0000 -0.0000 -1.0000 -0.1566 0.0612 -0.1662
-0.6663 7.1371 -7.2718 0.2242 0.9353 -0.2740
